data_4315059
loop_
_publ_author_name
'Hai-Ying Wang'
'Jun-Yan Cheng'
'Jian-Ping Ma'
'Yu-Bin Dong'
'Ru-Qi Huang'

_publ_section_title
;
 Synthesis and Characterization of New Coordination Polymers with Tunable
 Luminescent Properties Generated from Bent 1,2,4-Triazole-Bridged
 N,N'-Dioxides and Ln(III) Salts
;
_journal_name_full 'Inorganic Chemistry'
_journal_page_first 2416
_journal_page_last 2426
_journal_paper_doi 10.1021/ic902311g
_journal_volume 49
_journal_year 2010
_chemical_formula_sum 'C24 H28 Cl3 N12 O20 Tb'
_chemical_formula_weight 1069.85
_chemical_name_systematic
; 
 ? 
;
_space_group_IT_number 2
_symmetry_cell_setting triclinic
_symmetry_space_group_name_Hall '-P 1'
_symmetry_space_group_name_H-M 'P -1'
_atom_sites_solution_hydrogens geom
_atom_sites_solution_primary direct
_atom_sites_solution_secondary difmap
_audit_creation_method SHELXL-97
_cell_angle_alpha 91.946(2)
_cell_angle_beta 94.471(3)
_cell_angle_gamma 90.116(3)
_cell_formula_units_Z 2
_cell_length_a 9.2240(16)
_cell_length_b 11.817(2)
_cell_length_c 17.362(3)
_cell_measurement_reflns_used 2288
_cell_measurement_temperature 298(2)
_cell_measurement_theta_max 22.288
_cell_measurement_theta_min 2.354
_cell_volume 1885.6(6)
_computing_cell_refinement 'Bruker SMART'
_computing_data_collection 'Bruker SMART'
_computing_data_reduction 'Bruker SAINT'
_computing_molecular_graphics 'Bruker SHELXTL'
_computing_publication_material 'Bruker SHELXTL'
_computing_structure_refinement 'SHELXL-97 (Sheldrick, 1997)'
_computing_structure_solution 'SHELXS-97 (Sheldrick, 1990)'
_diffrn_ambient_temperature 298(2)
_diffrn_measured_fraction_theta_full 0.981
_diffrn_measured_fraction_theta_max 0.981
_diffrn_measurement_device_type 'CCD area detector'
_diffrn_measurement_method 'phi and omega scans'
_diffrn_radiation_monochromator graphite
_diffrn_radiation_source 'fine-focus sealed tube'
_diffrn_radiation_type MoK\a
_diffrn_radiation_wavelength 0.71073
_diffrn_reflns_av_R_equivalents 0.0331
_diffrn_reflns_av_sigmaI/netI 0.0815
_diffrn_reflns_limit_h_max 8
_diffrn_reflns_limit_h_min -11
_diffrn_reflns_limit_k_max 14
_diffrn_reflns_limit_k_min -12
_diffrn_reflns_limit_l_max 17
_diffrn_reflns_limit_l_min -21
_diffrn_reflns_number 9929
_diffrn_reflns_theta_full 25.50
_diffrn_reflns_theta_max 25.50
_diffrn_reflns_theta_min 1.18
_exptl_absorpt_coefficient_mu 2.186
_exptl_absorpt_correction_T_max 0.8445
_exptl_absorpt_correction_T_min 0.6689
_exptl_absorpt_correction_type multi-scan
_exptl_absorpt_process_details sadabs
_exptl_crystal_colour colourless
_exptl_crystal_density_diffrn 1.884
_exptl_crystal_density_method 'not measured'
_exptl_crystal_description block
_exptl_crystal_F_000 1064
_exptl_crystal_size_max 0.20
_exptl_crystal_size_mid 0.10
_exptl_crystal_size_min 0.08
_refine_diff_density_max 2.538
_refine_diff_density_min -0.850
_refine_diff_density_rms 0.156
_refine_ls_extinction_method none
_refine_ls_goodness_of_fit_ref 1.046
_refine_ls_hydrogen_treatment constr
_refine_ls_matrix_type full
_refine_ls_number_parameters 541
_refine_ls_number_reflns 6883
_refine_ls_number_restraints 12
_refine_ls_restrained_S_all 1.045
_refine_ls_R_factor_all 0.0851
_refine_ls_R_factor_gt 0.0637
_refine_ls_shift/su_max 0.001
_refine_ls_shift/su_mean 0.000
_refine_ls_structure_factor_coef Fsqd
_refine_ls_weighting_details 'calc w=1/[\s^2^(Fo^2^)+(0.0896P)^2^+0.9416P] where P=(Fo^2^+2Fc^2^)/3'
_refine_ls_weighting_scheme calc
_refine_ls_wR_factor_gt 0.1525
_refine_ls_wR_factor_ref 0.1643
_reflns_number_gt 5354
_reflns_number_total 6883
_reflns_threshold_expression >2sigma(I)
_cod_data_source_file ic902311g_si_001_08.cif
_cod_data_source_block 7
_cod_depositor_comments
;
The following automatic conversions were performed:

'_symmetry_cell_setting' value 'Triclinic' changed to 'triclinic'
according to the built-in table from CIF Core dictionary named
'cif_core.dic' version 2.4.1 from 2010-06-29.

Automatic conversion script
Id: cif_fix_values 1646 2011-03-28 12:23:43Z adriana 
;
_cod_original_cell_volume 1885.5(6)
_cod_database_code 4315059

loop_
_symmetry_equiv_pos_as_xyz
'x, y, z'
'-x, -y, -z'

loop_
_atom_site_label
_atom_site_type_symbol
_atom_site_fract_x
_atom_site_fract_y
_atom_site_fract_z
_atom_site_U_iso_or_equiv
_atom_site_adp_type
_atom_site_occupancy
_atom_site_symmetry_multiplicity
_atom_site_calc_flag
_atom_site_refinement_flags
_atom_site_disorder_assembly
_atom_site_disorder_group
C1 C 1.1686(10) -0.1157(8) 0.8297(5) 0.044(2) Uani 1 1 d . . .
H1 H 1.1958 -0.1854 0.8091 0.053 Uiso 1 1 calc R . .
C2 C 1.2484(11) -0.0676(8) 0.8909(6) 0.051(2) Uani 1 1 d . . .
H2 H 1.3301 -0.1044 0.9124 0.062 Uiso 1 1 calc R . .
C3 C 1.2092(10) 0.0351(8) 0.9212(6) 0.049(2) Uani 1 1 d . . .
H3 H 1.2658 0.0690 0.9623 0.059 Uiso 1 1 calc R . .
C4 C 1.0856(9) 0.0885(7) 0.8908(5) 0.039(2) Uani 1 1 d . . .
C5 C 1.0059(10) 0.0374(7) 0.8289(5) 0.042(2) Uani 1 1 d . . .
H5 H 0.9220 0.0716 0.8078 0.051 Uiso 1 1 calc R . .
C6 C 1.0332(9) 0.1911(7) 0.9288(5) 0.038(2) Uani 1 1 d . . .
C7 C 0.9154(9) 0.3459(7) 0.9527(5) 0.0330(19) Uani 1 1 d . . .
C8 C 0.8214(9) 0.4458(7) 0.9467(5) 0.038(2) Uani 1 1 d . . .
C9 C 0.7647(10) 0.4898(8) 1.0128(5) 0.048(2) Uani 1 1 d . . .
H9 H 0.7888 0.4571 1.0600 0.058 Uiso 1 1 calc R . .
C10 C 0.6725(11) 0.5819(8) 1.0092(6) 0.051(2) Uani 1 1 d . . .
H10 H 0.6363 0.6125 1.0538 0.062 Uiso 1 1 calc R . .
C11 C 0.6350(10) 0.6277(8) 0.9387(6) 0.049(2) Uani 1 1 d . . .
H11 H 0.5710 0.6884 0.9350 0.058 Uiso 1 1 calc R . .
C12 C 0.7816(10) 0.4937(7) 0.8769(5) 0.039(2) Uani 1 1 d . . .
H12 H 0.8164 0.4639 0.8317 0.047 Uiso 1 1 calc R . .
C13 C 0.3695(11) 0.8841(9) 0.6848(7) 0.055(3) Uani 1 1 d . . .
H13 H 0.3475 0.8181 0.7092 0.066 Uiso 1 1 calc R . .
C14 C 0.2729(12) 0.9265(9) 0.6295(6) 0.057(3) Uani 1 1 d . . .
H14 H 0.1865 0.8879 0.6152 0.069 Uiso 1 1 calc R . .
C15 C 0.3032(11) 1.0259(9) 0.5949(6) 0.054(3) Uani 1 1 d . . .
H15 H 0.2372 1.0549 0.5575 0.065 Uiso 1 1 calc R . .
C16 C 0.4317(10) 1.0821(8) 0.6159(5) 0.041(2) Uani 1 1 d . . .
C17 C 0.5306(11) 1.0355(7) 0.6700(5) 0.042(2) Uani 1 1 d . . .
H17 H 0.6199 1.0706 0.6830 0.050 Uiso 1 1 calc R . .
C18 C 0.4754(10) 1.1822(7) 0.5761(5) 0.040(2) Uani 1 1 d . . .
C19 C 0.5854(9) 1.3366(7) 0.5462(5) 0.037(2) Uani 1 1 d . . .
C20 C 0.6823(10) 1.4359(7) 0.5457(5) 0.042(2) Uani 1 1 d . . .
C21 C 0.7195(11) 1.4738(9) 0.4767(6) 0.053(3) Uani 1 1 d . . .
H21 H 0.6802 1.4382 0.4311 0.064 Uiso 1 1 calc R . .
C22 C 0.8135(12) 1.5629(9) 0.4726(6) 0.059(3) Uani 1 1 d . . .
H22 H 0.8379 1.5870 0.4248 0.071 Uiso 1 1 calc R . .
C23 C 0.8727(12) 1.6175(9) 0.5407(6) 0.056(3) Uani 1 1 d . . .
H23 H 0.9351 1.6793 0.5398 0.067 Uiso 1 1 calc R . .
C24 C 0.7422(10) 1.4888(7) 0.6131(5) 0.040(2) Uani 1 1 d . . .
H24 H 0.7191 1.4644 0.6611 0.047 Uiso 1 1 calc R . .
Cl1 Cl 0.5860(3) 0.1485(2) 0.88593(16) 0.0575(7) Uani 1 1 d . . .
Cl2 Cl 0.2935(4) 0.5081(4) 0.7646(2) 0.0839(10) Uani 1 1 d . . .
Cl3 Cl 0.9301(3) 0.1523(2) 0.60495(17) 0.0712(8) Uani 1 1 d . . .
H8B H 0.6961 0.8558 0.5857 0.085 Uiso 1 1 d RD . .
H8A H 0.8379 0.8976 0.6140 0.085 Uiso 1 1 d RD . .
H6B H 0.8405 0.8424 0.9098 0.085 Uiso 1 1 d RD . .
H5B H 1.0257 0.6367 0.7926 0.085 Uiso 1 1 d RD . .
H6A H 0.7219 0.8993 0.8889 0.085 Uiso 1 1 d RD . .
H5A H 0.9830 0.6719 0.8703 0.085 Uiso 1 1 d RD . .
H7A H 0.5182 0.6493 0.6967 0.085 Uiso 1 1 d RD . .
H7B H 0.5369 0.6929 0.6219 0.085 Uiso 1 1 d RD . .
H5C H 1.0362 0.3040 0.8048 0.085 Uiso 1 1 d RD . .
H5D H 0.8820 0.2453 0.8015 0.085 Uiso 1 1 d RD . .
H12A H 0.5135 1.3200 0.7096 0.085 Uiso 1 1 d RD . .
H12B H 0.6623 1.2516 0.6981 0.085 Uiso 1 1 d RD . .
Tb1 Tb 0.77532(5) 0.76572(3) 0.74442(2) 0.03270(16) Uani 1 1 d . . .
N1 N 0.6925(8) 0.5835(6) 0.8744(4) 0.0416(18) Uani 1 1 d . . .
N2 N 0.9604(9) 0.3035(6) 1.0185(4) 0.0442(19) Uani 1 1 d . . .
N3 N 1.0341(8) 0.2054(6) 1.0041(4) 0.0441(19) Uani 1 1 d . . .
N4 N 0.9609(8) 0.2781(6) 0.8935(4) 0.0351(16) Uani 1 1 d . . .
N5 N 0.9424(7) 0.3036(6) 0.8149(4) 0.0476(19) Uani 1 1 d D . .
N6 N 0.4958(10) 0.9377(7) 0.7040(4) 0.049(2) Uani 1 1 d . . .
N7 N 1.0498(9) -0.0631(6) 0.7987(4) 0.0429(18) Uani 1 1 d . . .
N8 N 0.8347(9) 1.5762(6) 0.6081(4) 0.0452(19) Uani 1 1 d . . .
N9 N 0.5192(9) 1.2914(6) 0.4831(4) 0.0460(19) Uani 1 1 d . . .
N10 N 0.4495(9) 1.1947(6) 0.5016(4) 0.048(2) Uani 1 1 d . . .
N11 N 0.5541(8) 1.2723(6) 0.6076(4) 0.0396(18) Uani 1 1 d . . .
N12 N 0.5934(7) 1.3028(6) 0.6851(4) 0.050(2) Uani 1 1 d D . .
O1 O 0.8898(7) 1.6280(5) 0.6739(4) 0.0520(17) Uani 1 1 d . . .
O2 O 0.5914(8) 0.8971(5) 0.7575(4) 0.0575(19) Uani 1 1 d . . .
O3 O 0.9723(7) -0.1108(5) 0.7395(3) 0.0485(16) Uani 1 1 d . . .
O4 O 0.6536(7) 0.6288(5) 0.8068(4) 0.0483(16) Uani 1 1 d . . .
O5 O 0.9713(6) 0.6743(5) 0.8213(3) 0.0441(15) Uani 1 1 d D . .
O6 O 0.7837(6) 0.8556(5) 0.8702(3) 0.0472(16) Uani 1 1 d D . .
O7 O 0.5742(6) 0.6809(5) 0.6672(3) 0.0450(15) Uani 1 1 d D . .
O8 O 0.7667(6) 0.8540(5) 0.6201(3) 0.0496(17) Uani 1 1 d D . .
O9 O 0.1603(12) 0.4856(11) 0.7727(10) 0.155(6) Uani 1 1 d . . .
O10 O 0.3931(15) 0.4564(13) 0.8181(7) 0.154(5) Uani 1 1 d . . .
O11 O 0.3008(19) 0.6194(13) 0.7812(17) 0.288(15) Uani 1 1 d . . .
O12 O 0.3559(16) 0.4965(19) 0.6997(7) 0.202(8) Uani 1 1 d . . .
O13 O 0.4478(12) 0.1478(12) 0.8421(8) 0.141(5) Uani 1 1 d . . .
O14 O 0.5994(13) 0.0414(8) 0.9186(5) 0.110(4) Uani 1 1 d . . .
O15 O 0.5942(15) 0.2304(9) 0.9458(7) 0.130(4) Uani 1 1 d . . .
O16 O 0.6907(10) 0.1661(9) 0.8317(6) 0.101(3) Uani 1 1 d . . .
O17 O 0.8505(10) 0.1580(8) 0.6707(5) 0.092(3) Uani 1 1 d . . .
O18 O 0.9495(11) 0.0390(8) 0.5819(6) 0.094(3) Uani 1 1 d . . .
O19 O 1.0649(15) 0.1967(13) 0.6249(16) 0.265(13) Uani 1 1 d . . .
O20 O 0.872(2) 0.2157(15) 0.5495(9) 0.222(10) Uani 1 1 d . . .

loop_
_atom_site_aniso_label
_atom_site_aniso_U_11
_atom_site_aniso_U_22
_atom_site_aniso_U_33
_atom_site_aniso_U_23
_atom_site_aniso_U_13
_atom_site_aniso_U_12
C1 0.045(5) 0.046(6) 0.043(6) 0.001(4) 0.013(4) 0.006(4)
C2 0.051(6) 0.053(6) 0.050(6) -0.004(5) -0.006(5) 0.004(5)
C3 0.048(6) 0.053(6) 0.044(6) -0.004(5) -0.007(4) -0.006(5)
C4 0.039(5) 0.036(5) 0.041(5) 0.004(4) -0.006(4) 0.007(4)
C5 0.049(6) 0.039(5) 0.038(5) 0.010(4) -0.006(4) 0.003(4)
C6 0.035(5) 0.041(5) 0.037(5) -0.001(4) -0.002(4) -0.009(4)
C7 0.036(5) 0.033(5) 0.029(4) 0.001(3) -0.010(3) -0.006(4)
C8 0.042(5) 0.035(5) 0.034(5) 0.002(4) -0.009(4) -0.009(4)
C9 0.060(6) 0.053(6) 0.031(5) 0.013(4) -0.008(4) 0.013(5)
C10 0.067(7) 0.052(6) 0.035(5) 0.008(4) 0.001(5) 0.014(5)
C11 0.048(6) 0.053(6) 0.046(6) 0.011(5) 0.000(5) 0.007(5)
C12 0.049(5) 0.037(5) 0.030(5) -0.001(4) -0.004(4) -0.002(4)
C13 0.047(6) 0.049(6) 0.070(8) 0.011(5) 0.011(5) 0.005(5)
C14 0.052(6) 0.064(7) 0.057(7) 0.015(5) 0.006(5) -0.003(5)
C15 0.047(6) 0.058(7) 0.058(7) 0.017(5) 0.000(5) 0.010(5)
C16 0.055(6) 0.041(5) 0.026(5) 0.001(4) 0.001(4) 0.003(4)
C17 0.057(6) 0.032(5) 0.036(5) 0.005(4) -0.008(4) 0.008(4)
C18 0.047(5) 0.037(5) 0.034(5) 0.004(4) -0.009(4) 0.009(4)
C19 0.045(5) 0.035(5) 0.030(5) 0.005(4) -0.004(4) 0.011(4)
C20 0.061(6) 0.035(5) 0.028(5) 0.004(4) -0.007(4) 0.012(4)
C21 0.068(7) 0.058(6) 0.034(6) 0.000(5) -0.003(5) 0.001(5)
C22 0.076(8) 0.063(7) 0.038(6) 0.003(5) 0.000(5) -0.010(6)
C23 0.071(7) 0.043(6) 0.053(7) -0.006(5) 0.009(5) 0.003(5)
C24 0.046(5) 0.038(5) 0.034(5) -0.001(4) -0.001(4) 0.005(4)
Cl1 0.0556(16) 0.0549(16) 0.0622(17) 0.0046(13) 0.0055(13) 0.0039(12)
Cl2 0.077(2) 0.114(3) 0.066(2) 0.0317(19) 0.0251(17) 0.021(2)
Cl3 0.0650(19) 0.0632(19) 0.089(2) 0.0179(16) 0.0241(16) 0.0162(15)
Tb1 0.0496(3) 0.0268(2) 0.0197(2) 0.00244(14) -0.01080(16) 0.00138(16)
N1 0.060(5) 0.036(4) 0.027(4) 0.005(3) -0.008(3) -0.002(4)
N2 0.066(5) 0.039(4) 0.026(4) 0.003(3) -0.011(3) 0.007(4)
N3 0.055(5) 0.045(5) 0.030(4) 0.003(3) -0.015(3) 0.007(4)
N4 0.044(4) 0.033(4) 0.026(4) 0.001(3) -0.006(3) -0.001(3)
N5 0.063(5) 0.048(5) 0.030(4) 0.005(3) -0.009(4) -0.002(4)
N6 0.072(6) 0.041(5) 0.033(4) 0.006(3) -0.001(4) 0.014(4)
N7 0.055(5) 0.039(4) 0.034(4) -0.001(3) -0.001(4) -0.003(4)
N8 0.058(5) 0.037(4) 0.038(5) 0.002(3) -0.009(4) 0.013(4)
N9 0.068(5) 0.037(4) 0.032(4) 0.014(3) -0.006(4) -0.002(4)
N10 0.063(5) 0.040(4) 0.038(5) 0.010(3) -0.012(4) 0.004(4)
N11 0.052(5) 0.039(4) 0.026(4) -0.002(3) -0.008(3) 0.012(4)
N12 0.066(5) 0.054(5) 0.028(4) -0.003(4) -0.006(4) 0.003(4)
O1 0.073(5) 0.047(4) 0.032(4) -0.013(3) -0.022(3) 0.008(3)
O2 0.094(5) 0.045(4) 0.031(4) 0.000(3) -0.018(3) 0.023(4)
O3 0.066(4) 0.045(4) 0.032(4) 0.006(3) -0.014(3) -0.015(3)
O4 0.057(4) 0.051(4) 0.036(4) 0.018(3) -0.009(3) -0.002(3)
O5 0.051(4) 0.047(4) 0.032(3) 0.003(3) -0.012(3) 0.010(3)
O6 0.064(4) 0.048(4) 0.028(3) -0.005(3) -0.008(3) 0.019(3)
O7 0.056(4) 0.051(4) 0.026(3) 0.007(3) -0.011(3) -0.008(3)
O8 0.071(4) 0.043(4) 0.033(4) 0.010(3) -0.015(3) -0.010(3)
O9 0.067(7) 0.135(10) 0.268(18) 0.005(11) 0.036(9) -0.016(7)
O10 0.149(11) 0.205(14) 0.110(10) 0.071(10) -0.003(8) 0.051(10)
O11 0.167(16) 0.096(11) 0.62(5) 0.047(18) 0.13(2) 0.036(11)
O12 0.147(12) 0.41(3) 0.059(8) 0.046(12) 0.012(8) 0.038(14)
O13 0.082(7) 0.178(12) 0.162(12) 0.042(10) -0.017(7) -0.016(8)
O14 0.177(11) 0.084(7) 0.067(6) 0.009(5) 0.000(6) 0.036(7)
O15 0.184(12) 0.084(7) 0.122(10) -0.034(7) 0.037(8) 0.016(7)
O16 0.077(6) 0.137(9) 0.092(7) 0.010(6) 0.023(5) -0.027(6)
O17 0.083(6) 0.116(8) 0.076(6) -0.007(5) 0.009(5) 0.011(5)
O18 0.113(7) 0.071(6) 0.103(8) -0.008(5) 0.035(6) -0.002(5)
O19 0.095(10) 0.136(12) 0.57(4) -0.116(18) 0.104(16) -0.024(9)
O20 0.31(2) 0.225(17) 0.154(14) 0.115(13) 0.114(14) 0.168(16)

loop_
_atom_type_symbol
_atom_type_description
_atom_type_scat_dispersion_real
_atom_type_scat_dispersion_imag
_atom_type_scat_source
C C 0.0033 0.0016 'International Tables Vol C Tables 4.2.6.8 and 6.1.1.4'
H H 0.0000 0.0000 'International Tables Vol C Tables 4.2.6.8 and 6.1.1.4'
N N 0.0061 0.0033 'International Tables Vol C Tables 4.2.6.8 and 6.1.1.4'
O O 0.0106 0.0060 'International Tables Vol C Tables 4.2.6.8 and 6.1.1.4'
Cl Cl 0.1484 0.1585 'International Tables Vol C Tables 4.2.6.8 and 6.1.1.4'
Tb Tb -0.1723 4.1537 'International Tables Vol C Tables 4.2.6.8 and 6.1.1.4'

loop_
_geom_angle_atom_site_label_1
_geom_angle_atom_site_label_2
_geom_angle_atom_site_label_3
_geom_angle
_geom_angle_site_symmetry_1
_geom_angle_site_symmetry_3
_geom_angle_publ_flag
N7 C1 C2 120.2(9) . . ?
N7 C1 H1 119.9 . . ?
C2 C1 H1 119.9 . . ?
C1 C2 C3 120.0(9) . . ?
C1 C2 H2 120.0 . . ?
C3 C2 H2 120.0 . . ?
C2 C3 C4 120.1(9) . . ?
C2 C3 H3 119.9 . . ?
C4 C3 H3 119.9 . . ?
C5 C4 C3 118.6(8) . . ?
C5 C4 C6 120.8(8) . . ?
C3 C4 C6 120.3(8) . . ?
N7 C5 C4 120.0(8) . . ?
N7 C5 H5 120.0 . . ?
C4 C5 H5 120.0 . . ?
N3 C6 N4 109.9(8) . . ?
N3 C6 C4 123.4(8) . . ?
N4 C6 C4 126.3(8) . . ?
N2 C7 N4 109.2(7) . . ?
N2 C7 C8 122.9(8) . . ?
N4 C7 C8 127.8(7) . . ?
C12 C8 C9 118.8(8) . . ?
C12 C8 C7 122.2(8) . . ?
C9 C8 C7 118.9(8) . . ?
C8 C9 C10 120.6(8) . . ?
C8 C9 H9 119.7 . . ?
C10 C9 H9 119.7 . . ?
C11 C10 C9 119.1(9) . . ?
C11 C10 H10 120.4 . . ?
C9 C10 H10 120.4 . . ?
N1 C11 C10 119.4(9) . . ?
N1 C11 H11 120.3 . . ?
C10 C11 H11 120.3 . . ?
N1 C12 C8 119.9(8) . . ?
N1 C12 H12 120.0 . . ?
C8 C12 H12 120.0 . . ?
N6 C13 C14 120.0(10) . . ?
N6 C13 H13 120.0 . . ?
C14 C13 H13 120.0 . . ?
C13 C14 C15 120.2(10) . . ?
C13 C14 H14 119.9 . . ?
C15 C14 H14 119.9 . . ?
C14 C15 C16 119.6(10) . . ?
C14 C15 H15 120.2 . . ?
C16 C15 H15 120.2 . . ?
C15 C16 C17 119.3(9) . . ?
C15 C16 C18 121.9(8) . . ?
C17 C16 C18 118.4(8) . . ?
N6 C17 C16 119.4(9) . . ?
N6 C17 H17 120.3 . . ?
C16 C17 H17 120.3 . . ?
N10 C18 N11 109.5(8) . . ?
N10 C18 C16 123.5(8) . . ?
N11 C18 C16 126.9(8) . . ?
N9 C19 N11 108.4(8) . . ?
N9 C19 C20 122.7(8) . . ?
N11 C19 C20 128.8(8) . . ?
C21 C20 C24 118.8(9) . . ?
C21 C20 C19 118.9(8) . . ?
C24 C20 C19 122.2(8) . . ?
C20 C21 C22 121.6(10) . . ?
C20 C21 H21 119.2 . . ?
C22 C21 H21 119.2 . . ?
C21 C22 C23 119.7(10) . . ?
C21 C22 H22 120.2 . . ?
C23 C22 H22 120.2 . . ?
N8 C23 C22 116.8(10) . . ?
N8 C23 H23 121.6 . . ?
C22 C23 H23 121.6 . . ?
N8 C24 C20 118.8(9) . . ?
N8 C24 H24 120.6 . . ?
C20 C24 H24 120.6 . . ?
O15 Cl1 O14 108.2(7) . . ?
O15 Cl1 O16 112.5(7) . . ?
O14 Cl1 O16 112.2(7) . . ?
O15 Cl1 O13 112.4(8) . . ?
O14 Cl1 O13 105.8(7) . . ?
O16 Cl1 O13 105.6(7) . . ?
O9 Cl2 O12 124.8(11) . . ?
O9 Cl2 O11 102.3(10) . . ?
O12 Cl2 O11 104.0(14) . . ?
O9 Cl2 O10 114.5(9) . . ?
O12 Cl2 O10 103.0(9) . . ?
O11 Cl2 O10 106.6(14) . . ?
O20 Cl3 O19 106.0(14) . . ?
O20 Cl3 O18 114.0(10) . . ?
O19 Cl3 O18 107.0(7) . . ?
O20 Cl3 O17 111.7(8) . . ?
O19 Cl3 O17 108.1(11) . . ?
O18 Cl3 O17 109.8(6) . . ?
O1 Tb1 O4 90.9(2) 1_545 . ?
O1 Tb1 O2 151.4(2) 1_545 . ?
O4 Tb1 O2 92.6(3) . . ?
O1 Tb1 O3 91.2(2) 1_545 1_565 ?
O4 Tb1 O3 150.5(2) . 1_565 ?
O2 Tb1 O3 99.4(3) . 1_565 ?
O1 Tb1 O6 141.63(19) 1_545 . ?
O4 Tb1 O6 81.4(2) . . ?
O2 Tb1 O6 66.87(19) . . ?
O3 Tb1 O6 78.8(2) 1_565 . ?
O1 Tb1 O7 78.2(2) 1_545 . ?
O4 Tb1 O7 66.13(19) . . ?
O2 Tb1 O7 77.3(2) . . ?
O3 Tb1 O7 142.83(19) 1_565 . ?
O6 Tb1 O7 130.0(2) . . ?
O1 Tb1 O8 80.2(2) 1_545 . ?
O4 Tb1 O8 139.6(2) . . ?
O2 Tb1 O8 78.8(2) . . ?
O3 Tb1 O8 69.60(19) 1_565 . ?
O6 Tb1 O8 128.2(2) . . ?
O7 Tb1 O8 73.49(17) . . ?
O1 Tb1 O5 67.77(19) 1_545 . ?
O4 Tb1 O5 77.3(2) . . ?
O2 Tb1 O5 140.5(2) . . ?
O3 Tb1 O5 76.3(2) 1_565 . ?
O6 Tb1 O5 73.87(17) . . ?
O7 Tb1 O5 129.0(2) . . ?
O8 Tb1 O5 132.2(2) . . ?
O4 N1 C12 119.6(7) . . ?
O4 N1 C11 118.2(7) . . ?
C12 N1 C11 122.1(8) . . ?
C7 N2 N3 108.5(7) . . ?
C6 N3 N2 107.3(7) . . ?
C6 N4 C7 105.2(7) . . ?
C6 N4 N5 130.2(7) . . ?
C7 N4 N5 124.5(7) . . ?
N4 N5 H5C 98.4 . . ?
N4 N5 H5D 95.1 . . ?
H5C N5 H5D 123.1 . . ?
O2 N6 C13 120.7(8) . . ?
O2 N6 C17 117.9(8) . . ?
C13 N6 C17 121.4(9) . . ?
O3 N7 C1 119.8(8) . . ?
O3 N7 C5 119.2(8) . . ?
C1 N7 C5 121.0(8) . . ?
O1 N8 C24 118.1(8) . . ?
O1 N8 C23 117.6(8) . . ?
C24 N8 C23 124.3(8) . . ?
C19 N9 N10 108.6(7) . . ?
C18 N10 N9 107.6(7) . . ?
C18 N11 C19 105.7(7) . . ?
C18 N11 N12 130.3(8) . . ?
C19 N11 N12 124.0(7) . . ?
N11 N12 H12A 110.0 . . ?
N11 N12 H12B 102.3 . . ?
H12A N12 H12B 127.9 . . ?
N8 O1 Tb1 125.9(5) . 1_565 ?
N6 O2 Tb1 129.7(5) . . ?
N7 O3 Tb1 126.7(5) . 1_545 ?
N1 O4 Tb1 127.9(5) . . ?
Tb1 O5 H5B 111.0 . . ?
Tb1 O5 H5A 127.5 . . ?
H5B O5 H5A 121.2 . . ?
Tb1 O6 H6B 128.6 . . ?
Tb1 O6 H6A 128.5 . . ?
H6B O6 H6A 102.0 . . ?
Tb1 O7 H7A 109.0 . . ?
Tb1 O7 H7B 132.6 . . ?
H7A O7 H7B 115.3 . . ?
Tb1 O8 H8B 128.3 . . ?
Tb1 O8 H8A 114.7 . . ?
H8B O8 H8A 116.1 . . ?

loop_
_geom_bond_atom_site_label_1
_geom_bond_atom_site_label_2
_geom_bond_distance
_geom_bond_site_symmetry_2
_geom_bond_publ_flag
C1 N7 1.346(12) . ?
C1 C2 1.352(13) . ?
C1 H1 0.9300 . ?
C2 C3 1.366(13) . ?
C2 H2 0.9300 . ?
C3 C4 1.381(12) . ?
C3 H3 0.9300 . ?
C4 C5 1.374(12) . ?
C4 C6 1.462(12) . ?
C5 N7 1.357(11) . ?
C5 H5 0.9300 . ?
C6 N3 1.311(11) . ?
C6 N4 1.363(11) . ?
C7 N2 1.303(10) . ?
C7 N4 1.374(11) . ?
C7 C8 1.467(12) . ?
C8 C12 1.379(11) . ?
C8 C9 1.382(13) . ?
C9 C10 1.384(13) . ?
C9 H9 0.9300 . ?
C10 C11 1.374(13) . ?
C10 H10 0.9300 . ?
C11 N1 1.362(12) . ?
C11 H11 0.9300 . ?
C12 N1 1.343(11) . ?
C12 H12 0.9300 . ?
C13 N6 1.338(13) . ?
C13 C14 1.367(14) . ?
C13 H13 0.9300 . ?
C14 C15 1.375(14) . ?
C14 H14 0.9300 . ?
C15 C16 1.375(13) . ?
C15 H15 0.9300 . ?
C16 C17 1.386(12) . ?
C16 C18 1.462(12) . ?
C17 N6 1.364(11) . ?
C17 H17 0.9300 . ?
C18 N10 1.311(11) . ?
C18 N11 1.362(11) . ?
C19 N9 1.309(11) . ?
C19 N11 1.377(11) . ?
C19 C20 1.475(13) . ?
C20 C21 1.362(13) . ?
C20 C24 1.383(12) . ?
C21 C22 1.370(14) . ?
C21 H21 0.9300 . ?
C22 C23 1.400(14) . ?
C22 H22 0.9300 . ?
C23 N8 1.353(13) . ?
C23 H23 0.9300 . ?
C24 N8 1.348(11) . ?
C24 H24 0.9300 . ?
Cl1 O15 1.393(10) . ?
Cl1 O14 1.407(9) . ?
Cl1 O16 1.419(9) . ?
Cl1 O13 1.432(11) . ?
Cl2 O9 1.276(11) . ?
Cl2 O12 1.308(13) . ?
Cl2 O11 1.337(16) . ?
Cl2 O10 1.410(11) . ?
Cl3 O20 1.322(13) . ?
Cl3 O19 1.364(15) . ?
Cl3 O18 1.400(9) . ?
Cl3 O17 1.404(9) . ?
Tb1 O1 2.310(6) 1_545 ?
Tb1 O4 2.313(6) . ?
Tb1 O2 2.321(7) . ?
Tb1 O3 2.336(6) 1_565 ?
Tb1 O6 2.391(5) . ?
Tb1 O7 2.400(5) . ?
Tb1 O8 2.425(5) . ?
Tb1 O5 2.439(5) . ?
N1 O4 1.330(9) . ?
N2 N3 1.371(10) . ?
N4 N5 1.405(9) . ?
N5 H5C 0.8965 . ?
N5 H5D 0.8975 . ?
N6 O2 1.332(9) . ?
N7 O3 1.317(9) . ?
N8 O1 1.341(9) . ?
N9 N10 1.369(10) . ?
N11 N12 1.401(10) . ?
N12 H12A 0.8992 . ?
N12 H12B 0.8998 . ?
O1 Tb1 2.310(6) 1_565 ?
O3 Tb1 2.336(6) 1_545 ?
O5 H5B 0.8502 . ?
O5 H5A 0.8504 . ?
O6 H6B 0.8503 . ?
O6 H6A 0.8458 . ?
O7 H7A 0.8490 . ?
O7 H7B 0.8495 . ?
O8 H8B 0.8494 . ?
O8 H8A 0.8489 . ?

loop_
_geom_hbond_atom_site_label_D
_geom_hbond_atom_site_label_H
_geom_hbond_atom_site_label_A
_geom_hbond_distance_DH
_geom_hbond_distance_HA
_geom_hbond_distance_DA
_geom_hbond_angle_DHA
_geom_hbond_site_symmetry_A
O8 H8A O18 0.85 2.08 2.885(11) 158.9 1_565
N12 H12B O16 0.90 2.56 3.134(13) 122.6 1_565
N12 H12B O17 0.90 2.14 2.949(11) 149.7 1_565
N12 H12A O10 0.90 2.74 3.525(16) 146.7 1_565
N12 H12A O12 0.90 2.55 3.189(19) 128.7 1_565
N5 H5D O17 0.90 2.46 3.053(12) 124.0 .
N5 H5D O16 0.90 2.11 2.871(11) 142.4 .
N5 H5C O9 0.90 2.53 3.085(13) 120.8 1_655
O7 H7B N10 0.85 2.57 3.315(9) 146.7 2_676
O7 H7B N9 0.85 1.87 2.714(9) 171.1 2_676
O7 H7A O12 0.85 2.35 3.06(2) 141.6 .
O5 H5A N3 0.85 2.59 3.309(9) 142.5 2_767
O5 H5A N2 0.85 1.97 2.806(9) 166.8 2_767
O6 H6A O14 0.85 2.10 2.920(11) 163.9 1_565
O5 H5B Cl2 0.85 2.97 3.743(6) 152.8 1_655
O5 H5B O11 0.85 2.57 3.232(17) 135.8 1_655
O5 H5B O9 0.85 2.21 2.973(14) 149.5 1_655
O6 H6B N3 0.85 1.92 2.766(9) 173.5 2_767
O8 H8B N10 0.85 2.02 2.833(9) 160.4 2_676

loop_
_geom_torsion_atom_site_label_1
_geom_torsion_atom_site_label_2
_geom_torsion_atom_site_label_3
_geom_torsion_atom_site_label_4
_geom_torsion
_geom_torsion_site_symmetry_1
_geom_torsion_site_symmetry_2
_geom_torsion_site_symmetry_3
_geom_torsion_site_symmetry_4
_geom_torsion_publ_flag
N7 C1 C2 C3 -0.4(15) . . . . ?
C1 C2 C3 C4 1.8(15) . . . . ?
C2 C3 C4 C5 -1.4(14) . . . . ?
C2 C3 C4 C6 172.4(9) . . . . ?
C3 C4 C5 N7 -0.4(14) . . . . ?
C6 C4 C5 N7 -174.2(8) . . . . ?
C5 C4 C6 N3 133.8(10) . . . . ?
C3 C4 C6 N3 -39.9(13) . . . . ?
C5 C4 C6 N4 -37.4(13) . . . . ?
C3 C4 C6 N4 149.0(9) . . . . ?
N2 C7 C8 C12 176.1(8) . . . . ?
N4 C7 C8 C12 -9.1(13) . . . . ?
N2 C7 C8 C9 -7.3(13) . . . . ?
N4 C7 C8 C9 167.5(8) . . . . ?
C12 C8 C9 C10 -1.5(14) . . . . ?
C7 C8 C9 C10 -178.2(9) . . . . ?
C8 C9 C10 C11 1.5(16) . . . . ?
C9 C10 C11 N1 -1.8(15) . . . . ?
C9 C8 C12 N1 1.8(13) . . . . ?
C7 C8 C12 N1 178.5(8) . . . . ?
N6 C13 C14 C15 -1.9(17) . . . . ?
C13 C14 C15 C16 0.4(16) . . . . ?
C14 C15 C16 C17 2.0(15) . . . . ?
C14 C15 C16 C18 174.2(9) . . . . ?
C15 C16 C17 N6 -3.1(14) . . . . ?
C18 C16 C17 N6 -175.5(8) . . . . ?
C15 C16 C18 N10 -36.3(14) . . . . ?
C17 C16 C18 N10 135.9(10) . . . . ?
C15 C16 C18 N11 147.5(10) . . . . ?
C17 C16 C18 N11 -40.3(13) . . . . ?
N9 C19 C20 C21 -8.6(13) . . . . ?
N11 C19 C20 C21 167.5(9) . . . . ?
N9 C19 C20 C24 174.5(9) . . . . ?
N11 C19 C20 C24 -9.4(14) . . . . ?
C24 C20 C21 C22 -0.5(15) . . . . ?
C19 C20 C21 C22 -177.5(9) . . . . ?
C20 C21 C22 C23 -0.4(16) . . . . ?
C21 C22 C23 N8 1.4(15) . . . . ?
C21 C20 C24 N8 0.4(13) . . . . ?
C19 C20 C24 N8 177.2(8) . . . . ?
C8 C12 N1 O4 -179.5(8) . . . . ?
C8 C12 N1 C11 -2.2(13) . . . . ?
C10 C11 N1 O4 179.5(9) . . . . ?
C10 C11 N1 C12 2.2(14) . . . . ?
N4 C7 N2 N3 -1.2(10) . . . . ?
C8 C7 N2 N3 174.4(7) . . . . ?
N4 C6 N3 N2 0.3(10) . . . . ?
C4 C6 N3 N2 -172.2(8) . . . . ?
C7 N2 N3 C6 0.6(10) . . . . ?
N3 C6 N4 C7 -1.0(9) . . . . ?
C4 C6 N4 C7 171.2(8) . . . . ?
N3 C6 N4 N5 174.3(7) . . . . ?
C4 C6 N4 N5 -13.5(14) . . . . ?
N2 C7 N4 C6 1.3(9) . . . . ?
C8 C7 N4 C6 -174.0(8) . . . . ?
N2 C7 N4 N5 -174.3(7) . . . . ?
C8 C7 N4 N5 10.4(13) . . . . ?
C14 C13 N6 O2 -179.6(9) . . . . ?
C14 C13 N6 C17 0.9(15) . . . . ?
C16 C17 N6 O2 -177.9(8) . . . . ?
C16 C17 N6 C13 1.7(14) . . . . ?
C2 C1 N7 O3 -179.6(8) . . . . ?
C2 C1 N7 C5 -1.5(14) . . . . ?
C4 C5 N7 O3 -179.9(8) . . . . ?
C4 C5 N7 C1 1.9(13) . . . . ?
C20 C24 N8 O1 178.8(8) . . . . ?
C20 C24 N8 C23 0.7(13) . . . . ?
C22 C23 N8 O1 -179.6(8) . . . . ?
C22 C23 N8 C24 -1.6(14) . . . . ?
N11 C19 N9 N10 -2.7(10) . . . . ?
C20 C19 N9 N10 174.1(8) . . . . ?
N11 C18 N10 N9 3.4(10) . . . . ?
C16 C18 N10 N9 -173.4(8) . . . . ?
C19 N9 N10 C18 -0.4(10) . . . . ?
N10 C18 N11 C19 -5.0(10) . . . . ?
C16 C18 N11 C19 171.7(9) . . . . ?
N10 C18 N11 N12 172.0(8) . . . . ?
C16 C18 N11 N12 -11.3(14) . . . . ?
N9 C19 N11 C18 4.6(9) . . . . ?
C20 C19 N11 C18 -171.9(8) . . . . ?
N9 C19 N11 N12 -172.6(7) . . . . ?
C20 C19 N11 N12 10.9(13) . . . . ?
C24 N8 O1 Tb1 -81.9(8) . . . 1_565 ?
C23 N8 O1 Tb1 96.3(9) . . . 1_565 ?
C13 N6 O2 Tb1 87.4(11) . . . . ?
C17 N6 O2 Tb1 -93.0(9) . . . . ?
O1 Tb1 O2 N6 -12.5(11) 1_545 . . . ?
O4 Tb1 O2 N6 -109.2(8) . . . . ?
O3 Tb1 O2 N6 97.9(8) 1_565 . . . ?
O6 Tb1 O2 N6 171.3(9) . . . . ?
O7 Tb1 O2 N6 -44.4(8) . . . . ?
O8 Tb1 O2 N6 31.0(8) . . . . ?
O5 Tb1 O2 N6 177.8(7) . . . . ?
C1 N7 O3 Tb1 90.1(9) . . . 1_545 ?
C5 N7 O3 Tb1 -88.1(9) . . . 1_545 ?
C12 N1 O4 Tb1 -86.7(9) . . . . ?
C11 N1 O4 Tb1 96.0(9) . . . . ?
O1 Tb1 O4 N1 94.2(7) 1_545 . . . ?
O2 Tb1 O4 N1 -114.2(7) . . . . ?
O3 Tb1 O4 N1 0.2(10) 1_565 . . . ?
O6 Tb1 O4 N1 -48.1(7) . . . . ?
O7 Tb1 O4 N1 170.9(7) . . . . ?
O8 Tb1 O4 N1 170.0(6) . . . . ?
O5 Tb1 O4 N1 27.2(6) . . . . ?
